data_4342901
loop_
_publ_author_name
'Aprile, Antonino'
'Iversen, Kalon J.'
'Wilson, David J. D.'
'Dutton, Jason L.'

_publ_section_title
;
 Te(II)/Te(IV) Mediated C-N Bond Formation on 2,5-Diphenyltellurophene and
 a Reassignment of the Product from the Reaction of PhI(OAc)2 with 2
 TMS-OTf.
;
_journal_issue 10
_journal_name_full 'Inorganic chemistry'
_journal_page_first 4934
_journal_page_last 4939
_journal_paper_doi 10.1021/acs.inorgchem.5b00537
_journal_volume 54
_journal_year 2015
_chemical_formula_sum 'C20 H18 O4 Te'
_chemical_formula_weight 449.94
_chemical_name_systematic
; 
 ? 
;
_space_group_IT_number 2
_symmetry_cell_setting triclinic
_symmetry_space_group_name_Hall '-P 1'
_symmetry_space_group_name_H-M 'P -1'
_atom_sites_solution_hydrogens geom
_atom_sites_solution_primary direct
_atom_sites_solution_secondary difmap
_audit_creation_method SHELXL-97
_cell_angle_alpha 91.18(3)
_cell_angle_beta 99.60(3)
_cell_angle_gamma 94.89(3)
_cell_formula_units_Z 2
_cell_length_a 8.5259(17)
_cell_length_b 10.197(2)
_cell_length_c 10.315(2)
_cell_measurement_temperature 173(2)
_cell_volume 880.4(3)
_computing_cell_refinement 'CrysAlisPro, Agilent Technologies'
_computing_data_collection 'CrysAlisPro, Agilent Technologies'
_computing_data_reduction 'CrysAlisPro, Agilent Technologies'
_computing_molecular_graphics SHELXP
_computing_publication_material SHELXP
_computing_structure_refinement 'SHELXL-97 (Sheldrick, 2008)'
_computing_structure_solution 'SHELXS-97 (Sheldrick, 2008)'
_diffrn_ambient_temperature 173(2)
_diffrn_measured_fraction_theta_full 0.999
_diffrn_measured_fraction_theta_max 0.999
_diffrn_measurement_device_type 'Xcalibur, Atlas, Gemini'
_diffrn_measurement_method '\w scans'
_diffrn_radiation_monochromator graphite
_diffrn_radiation_source 'fine-focus sealed tube'
_diffrn_radiation_type MoK\a
_diffrn_radiation_wavelength 0.71073
_diffrn_reflns_av_R_equivalents 0.0593
_diffrn_reflns_av_sigmaI/netI 0.0595
_diffrn_reflns_limit_h_max 9
_diffrn_reflns_limit_h_min -10
_diffrn_reflns_limit_k_max 11
_diffrn_reflns_limit_k_min -12
_diffrn_reflns_limit_l_max 12
_diffrn_reflns_limit_l_min -10
_diffrn_reflns_number 5573
_diffrn_reflns_theta_full 25.35
_diffrn_reflns_theta_max 25.35
_diffrn_reflns_theta_min 2.00
_exptl_absorpt_coefficient_mu 1.711
_exptl_absorpt_correction_T_max 0.7597
_exptl_absorpt_correction_T_min 0.5858
_exptl_absorpt_correction_type multi-scan
_exptl_absorpt_process_details 'CrysAlisPro, Agilent Technologies'
_exptl_crystal_colour yellow
_exptl_crystal_density_diffrn 1.697
_exptl_crystal_density_method 'not measured'
_exptl_crystal_description block
_exptl_crystal_F_000 444
_exptl_crystal_size_max 0.35
_exptl_crystal_size_mid 0.25
_exptl_crystal_size_min 0.17
_refine_diff_density_max 3.165
_refine_diff_density_min -2.466
_refine_diff_density_rms 0.269
_refine_ls_extinction_method none
_refine_ls_goodness_of_fit_ref 1.075
_refine_ls_hydrogen_treatment constr
_refine_ls_matrix_type full
_refine_ls_number_parameters 226
_refine_ls_number_reflns 3230
_refine_ls_number_restraints 0
_refine_ls_restrained_S_all 1.075
_refine_ls_R_factor_all 0.0648
_refine_ls_R_factor_gt 0.0628
_refine_ls_shift/su_max 0.001
_refine_ls_shift/su_mean 0.000
_refine_ls_structure_factor_coef Fsqd
_refine_ls_weighting_details 'calc w=1/[\s^2^(Fo^2^)+(0.1346P)^2^+0.8079P] where P=(Fo^2^+2Fc^2^)/3'
_refine_ls_weighting_scheme calc
_refine_ls_wR_factor_gt 0.1702
_refine_ls_wR_factor_ref 0.1733
_reflns_number_gt 3042
_reflns_number_total 3230
_reflns_threshold_expression >2sigma(I)
_cod_data_source_file ic5b00537_si_002.cif
_cod_data_source_block 13OAc
_cod_depositor_comments 'Adding full bibliography for 4342901--4342903.cif.'
_cod_original_sg_symbol_H-M P-1
_cod_database_code 4342901

loop_
_symmetry_equiv_pos_as_xyz
'x, y, z'
'-x, -y, -z'

loop_
_atom_site_label
_atom_site_type_symbol
_atom_site_fract_x
_atom_site_fract_y
_atom_site_fract_z
_atom_site_U_iso_or_equiv
_atom_site_adp_type
_atom_site_occupancy
_atom_site_symmetry_multiplicity
_atom_site_calc_flag
_atom_site_refinement_flags
Te1 Te 0.59005(4) 0.06186(3) 0.18937(3) 0.0147(2) Uani 1 1 d .
O2 O 0.8273(6) 0.1602(5) 0.2159(5) 0.0236(11) Uani 1 1 d .
O3 O 0.2641(6) 0.0683(5) 0.0641(5) 0.0290(11) Uani 1 1 d .
O1 O 0.3775(5) -0.0472(5) 0.2283(5) 0.0220(10) Uani 1 1 d .
O4 O 0.7293(6) 0.2592(5) 0.0349(6) 0.0341(12) Uani 1 1 d .
C1 C 0.5411(8) 0.2044(7) 0.3281(7) 0.0208(13) Uani 1 1 d .
C15 C 0.3765(10) 0.4878(8) 0.1395(9) 0.0315(17) Uani 1 1 d .
H15A H 0.3714 0.5224 0.0543 0.038 Uiso 1 1 calc R
C4 C 0.6932(8) -0.0298(7) 0.3611(7) 0.0224(13) Uani 1 1 d .
C22 C 0.8944(8) -0.1775(7) 0.4603(7) 0.0258(14) Uani 1 1 d .
H22A H 0.9289 -0.1143 0.5303 0.031 Uiso 1 1 calc R
C41 C 0.2512(8) -0.0130(7) 0.1482(7) 0.0216(13) Uani 1 1 d .
C16 C 0.4447(9) 0.3723(7) 0.1663(8) 0.0262(15) Uani 1 1 d .
H16A H 0.4848 0.3269 0.0992 0.031 Uiso 1 1 calc R
C2 C 0.5999(8) 0.1647(7) 0.4491(7) 0.0234(14) Uani 1 1 d .
H2A H 0.5882 0.2162 0.5241 0.028 Uiso 1 1 calc R
C11 C 0.4555(8) 0.3206(6) 0.2922(7) 0.0211(13) Uani 1 1 d .
C3 C 0.6797(8) 0.0463(7) 0.4671(6) 0.0228(14) Uani 1 1 d .
H3A H 0.7229 0.0214 0.5531 0.027 Uiso 1 1 calc R
C31 C 0.8437(8) 0.2411(7) 0.1210(7) 0.0231(14) Uani 1 1 d .
C21 C 0.7703(8) -0.1528(7) 0.3579(7) 0.0235(14) Uani 1 1 d .
C26 C 0.7248(10) -0.2448(8) 0.2550(8) 0.0313(17) Uani 1 1 d .
H26A H 0.6444 -0.2273 0.1835 0.038 Uiso 1 1 calc R
C23 C 0.9661(9) -0.2942(8) 0.4585(8) 0.0318(17) Uani 1 1 d .
H23A H 1.0503 -0.3100 0.5275 0.038 Uiso 1 1 calc R
C25 C 0.7957(12) -0.3624(9) 0.2555(11) 0.043(2) Uani 1 1 d .
H25A H 0.7616 -0.4261 0.1857 0.052 Uiso 1 1 calc R
C42 C 0.0930(8) -0.0768(8) 0.1701(8) 0.0317(16) Uani 1 1 d .
H42A H 0.0075 -0.0451 0.1061 0.048 Uiso 1 1 calc R
H42B H 0.0766 -0.0542 0.2594 0.048 Uiso 1 1 calc R
H42C H 0.0917 -0.1726 0.1592 0.048 Uiso 1 1 calc R
C12 C 0.3895(8) 0.3868(7) 0.3874(7) 0.0259(14) Uani 1 1 d .
H12A H 0.3927 0.3517 0.4723 0.031 Uiso 1 1 calc R
C32 C 1.0052(10) 0.3082(9) 0.1229(9) 0.0398(19) Uani 1 1 d .
H32A H 1.0032 0.3658 0.0478 0.060 Uiso 1 1 calc R
H32B H 1.0811 0.2423 0.1172 0.060 Uiso 1 1 calc R
H32C H 1.0380 0.3610 0.2049 0.060 Uiso 1 1 calc R
C14 C 0.3144(9) 0.5554(7) 0.2360(8) 0.0300(16) Uani 1 1 d .
H14A H 0.2693 0.6364 0.2175 0.036 Uiso 1 1 calc R
C24 C 0.9178(10) -0.3874(7) 0.3589(9) 0.0368(18) Uani 1 1 d .
H24A H 0.9663 -0.4680 0.3599 0.044 Uiso 1 1 calc R
C13 C 0.3198(9) 0.5024(8) 0.3593(8) 0.0302(16) Uani 1 1 d .
H13A H 0.2752 0.5461 0.4248 0.036 Uiso 1 1 calc R

loop_
_atom_site_aniso_label
_atom_site_aniso_U_11
_atom_site_aniso_U_22
_atom_site_aniso_U_33
_atom_site_aniso_U_23
_atom_site_aniso_U_13
_atom_site_aniso_U_12
Te1 0.0106(3) 0.0177(3) 0.0143(3) -0.00091(18) -0.00074(18) -0.00087(18)
O2 0.013(2) 0.032(3) 0.025(3) 0.003(2) 0.0051(19) -0.0057(19)
O3 0.021(2) 0.031(3) 0.034(3) 0.005(2) 0.000(2) 0.003(2)
O1 0.013(2) 0.027(2) 0.022(2) 0.0017(19) -0.0044(18) -0.0055(18)
O4 0.029(3) 0.036(3) 0.039(3) 0.013(2) 0.007(2) 0.008(2)
C1 0.014(3) 0.025(3) 0.023(3) -0.004(3) 0.004(2) -0.004(2)
C15 0.027(4) 0.031(4) 0.035(4) 0.008(3) 0.002(3) -0.004(3)
C4 0.018(3) 0.026(3) 0.021(3) 0.007(3) -0.001(2) -0.004(3)
C22 0.024(3) 0.028(3) 0.024(3) 0.006(3) -0.001(3) 0.002(3)
C41 0.013(3) 0.027(3) 0.024(3) -0.004(3) 0.003(2) 0.000(3)
C16 0.020(3) 0.028(4) 0.031(4) 0.004(3) 0.004(3) 0.002(3)
C2 0.026(3) 0.023(3) 0.020(3) -0.002(2) 0.000(3) 0.000(3)
C11 0.015(3) 0.019(3) 0.027(3) -0.001(3) 0.000(3) -0.008(2)
C3 0.019(3) 0.031(4) 0.017(3) 0.000(3) 0.002(2) -0.003(3)
C31 0.024(4) 0.017(3) 0.029(4) -0.002(3) 0.009(3) 0.000(3)
C21 0.015(3) 0.027(3) 0.028(3) 0.001(3) 0.004(3) -0.006(3)
C26 0.031(4) 0.029(4) 0.031(4) 0.000(3) -0.006(3) 0.005(3)
C23 0.025(4) 0.033(4) 0.038(4) 0.013(3) 0.003(3) 0.004(3)
C25 0.042(5) 0.029(4) 0.055(6) -0.012(4) -0.003(4) 0.004(4)
C42 0.017(3) 0.038(4) 0.037(4) -0.001(3) -0.002(3) -0.004(3)
C12 0.021(3) 0.027(3) 0.026(3) -0.006(3) -0.002(3) -0.002(3)
C32 0.029(4) 0.042(4) 0.048(5) -0.005(4) 0.012(4) -0.013(3)
C14 0.024(4) 0.023(3) 0.042(4) 0.003(3) 0.001(3) 0.003(3)
C24 0.027(4) 0.024(4) 0.060(5) 0.004(3) 0.005(4) 0.007(3)
C13 0.020(3) 0.029(4) 0.038(4) -0.011(3) -0.003(3) 0.001(3)

loop_
_atom_type_symbol
_atom_type_description
_atom_type_scat_dispersion_real
_atom_type_scat_dispersion_imag
_atom_type_scat_source
C C 0.0033 0.0016 'International Tables Vol C Tables 4.2.6.8 and 6.1.1.4'
H H 0.0000 0.0000 'International Tables Vol C Tables 4.2.6.8 and 6.1.1.4'
O O 0.0106 0.0060 'International Tables Vol C Tables 4.2.6.8 and 6.1.1.4'
Te Te -0.5308 1.6751 'International Tables Vol C Tables 4.2.6.8 and 6.1.1.4'

loop_
_geom_angle_atom_site_label_1
_geom_angle_atom_site_label_2
_geom_angle_atom_site_label_3
_geom_angle
C4 Te1 C1 82.9(3)
C4 Te1 O1 82.1(2)
C1 Te1 O1 85.2(2)
C4 Te1 O2 80.6(2)
C1 Te1 O2 86.4(2)
O1 Te1 O2 161.6(2)
C31 O2 Te1 111.3(4)
C41 O1 Te1 110.4(4)
C2 C1 C11 128.6(6)
C2 C1 Te1 107.2(5)
C11 C1 Te1 124.1(5)
C16 C15 C14 120.9(8)
C16 C15 H15A 119.6
C14 C15 H15A 119.6
C3 C4 C21 128.4(6)
C3 C4 Te1 108.5(5)
C21 C4 Te1 123.1(5)
C23 C22 C21 119.8(7)
C23 C22 H22A 120.1
C21 C22 H22A 120.1
O3 C41 O1 121.3(6)
O3 C41 C42 122.9(6)
O1 C41 C42 115.8(6)
C15 C16 C11 120.4(7)
C15 C16 H16A 119.8
C11 C16 H16A 119.8
C1 C2 C3 121.5(6)
C1 C2 H2A 119.3
C3 C2 H2A 119.3
C12 C11 C16 118.5(7)
C12 C11 C1 119.5(6)
C16 C11 C1 121.9(6)
C4 C3 C2 119.8(6)
C4 C3 H3A 120.1
C2 C3 H3A 120.1
O4 C31 O2 121.0(6)
O4 C31 C32 122.4(7)
O2 C31 C32 116.6(7)
C26 C21 C22 119.1(7)
C26 C21 C4 121.3(6)
C22 C21 C4 119.6(6)
C21 C26 C25 120.5(8)
C21 C26 H26A 119.8
C25 C26 H26A 119.8
C24 C23 C22 121.2(7)
C24 C23 H23A 119.4
C22 C23 H23A 119.4
C26 C25 C24 120.1(8)
C26 C25 H25A 119.9
C24 C25 H25A 119.9
C41 C42 H42A 109.5
C41 C42 H42B 109.5
H42A C42 H42B 109.5
C41 C42 H42C 109.5
H42A C42 H42C 109.5
H42B C42 H42C 109.5
C13 C12 C11 120.7(7)
C13 C12 H12A 119.6
C11 C12 H12A 119.6
C31 C32 H32A 109.5
C31 C32 H32B 109.5
H32A C32 H32B 109.5
C31 C32 H32C 109.5
H32A C32 H32C 109.5
H32B C32 H32C 109.5
C13 C14 C15 119.0(7)
C13 C14 H14A 120.5
C15 C14 H14A 120.5
C23 C24 C25 119.2(7)
C23 C24 H24A 120.4
C25 C24 H24A 120.4
C12 C13 C14 120.5(7)
C12 C13 H13A 119.8
C14 C13 H13A 119.8

loop_
_geom_bond_atom_site_label_1
_geom_bond_atom_site_label_2
_geom_bond_distance
Te1 C4 2.115(7)
Te1 C1 2.134(7)
Te1 O1 2.145(5)
Te1 O2 2.152(5)
O2 C31 1.311(9)
O3 C41 1.225(9)
O1 C41 1.320(8)
O4 C31 1.234(9)
C1 C2 1.349(10)
C1 C11 1.466(10)
C15 C16 1.370(11)
C15 C14 1.399(12)
C15 H15A 0.9500
C4 C3 1.354(10)
C4 C21 1.467(10)
C22 C23 1.384(11)
C22 C21 1.408(10)
C22 H22A 0.9500
C41 C42 1.500(9)
C16 C11 1.403(11)
C16 H16A 0.9500
C2 C3 1.436(10)
C2 H2A 0.9500
C11 C12 1.399(10)
C3 H3A 0.9500
C31 C32 1.482(10)
C21 C26 1.385(10)
C26 C25 1.388(12)
C26 H26A 0.9500
C23 C24 1.371(12)
C23 H23A 0.9500
C25 C24 1.405(13)
C25 H25A 0.9500
C42 H42A 0.9800
C42 H42B 0.9800
C42 H42C 0.9800
C12 C13 1.380(11)
C12 H12A 0.9500
C32 H32A 0.9800
C32 H32B 0.9800
C32 H32C 0.9800
C14 C13 1.387(12)
C14 H14A 0.9500
C24 H24A 0.9500
C13 H13A 0.9500

loop_
_geom_torsion_atom_site_label_1
_geom_torsion_atom_site_label_2
_geom_torsion_atom_site_label_3
_geom_torsion_atom_site_label_4
_geom_torsion
C4 Te1 O2 C31 177.5(5)
C1 Te1 O2 C31 -99.0(5)
O1 Te1 O2 C31 -162.0(5)
C4 Te1 O1 C41 172.4(5)
C1 Te1 O1 C41 88.9(5)
O2 Te1 O1 C41 152.1(6)
C4 Te1 C1 C2 0.4(5)
O1 Te1 C1 C2 83.1(5)
O2 Te1 C1 C2 -80.5(5)
C4 Te1 C1 C11 -178.3(6)
O1 Te1 C1 C11 -95.7(5)
O2 Te1 C1 C11 100.7(5)
C1 Te1 C4 C3 -1.3(5)
O1 Te1 C4 C3 -87.4(5)
O2 Te1 C4 C3 86.2(5)
C1 Te1 C4 C21 -179.0(6)
O1 Te1 C4 C21 94.9(5)
O2 Te1 C4 C21 -91.5(5)
Te1 O1 C41 O3 1.4(8)
Te1 O1 C41 C42 -176.7(5)
C14 C15 C16 C11 -0.9(12)
C11 C1 C2 C3 179.2(6)
Te1 C1 C2 C3 0.5(8)
C15 C16 C11 C12 2.6(10)
C15 C16 C11 C1 -174.0(7)
C2 C1 C11 C12 -16.7(10)
Te1 C1 C11 C12 161.8(5)
C2 C1 C11 C16 159.8(7)
Te1 C1 C11 C16 -21.7(9)
C21 C4 C3 C2 179.5(7)
Te1 C4 C3 C2 2.0(8)
C1 C2 C3 C4 -1.8(10)
Te1 O2 C31 O4 3.9(8)
Te1 O2 C31 C32 -176.0(5)
C23 C22 C21 C26 -1.7(11)
C23 C22 C21 C4 179.2(7)
C3 C4 C21 C26 154.7(8)
Te1 C4 C21 C26 -28.1(9)
C3 C4 C21 C22 -26.2(11)
Te1 C4 C21 C22 151.0(5)
C22 C21 C26 C25 2.8(12)
C4 C21 C26 C25 -178.1(8)
C21 C22 C23 C24 -0.4(12)
C21 C26 C25 C24 -1.8(15)
C16 C11 C12 C13 -2.0(10)
C1 C11 C12 C13 174.7(6)
C16 C15 C14 C13 -1.3(12)
C22 C23 C24 C25 1.4(13)
C26 C25 C24 C23 -0.3(15)
C11 C12 C13 C14 -0.2(11)
C15 C14 C13 C12 1.9(11)
